data_7015623
loop_
_publ_author_name
'Zhu, Yan-Yu'
'Sun, Zhen-Gang'
'Tong, Fei'
'Liu, Zhong-Min'
'Huang, Cui-Ying'
'Wang, Wei-Nan'
'Jiao, Cheng-Qi'
'Wang, Cheng-Lin'
'Li, Chao'
'Chen, Kai'

_publ_section_title
;
 Hydrothermal synthesis, crystal structures, and luminescent properties
 of a series of new lanthanide oxalatophosphonates with a layer
 architecture.
;
_journal_issue 20
_journal_name_full 'Dalton transactions (Cambridge, England : 2003)'
_journal_page_first 5584
_journal_page_last 5590
_journal_paper_doi 10.1039/c0dt01781g
_journal_volume 40
_journal_year 2011
_chemical_formula_sum 'C11 H18 Eu N O12 P2'
_chemical_formula_weight 570.16
_chemical_name_systematic
;
?
;
_space_group_IT_number 15
_symmetry_cell_setting monoclinic
_symmetry_space_group_name_Hall '-C 2yc'
_symmetry_space_group_name_H-M 'C 1 2/c 1'
_atom_sites_solution_hydrogens geom
_atom_sites_solution_primary direct
_atom_sites_solution_secondary difmap
_audit_creation_method SHELXL-97
_cell_angle_alpha 90.00
_cell_angle_beta 126.5920(10)
_cell_angle_gamma 90.00
_cell_formula_units_Z 8
_cell_length_a 28.298(3)
_cell_length_b 8.9336(9)
_cell_length_c 17.3809(18)
_cell_measurement_reflns_used 2784
_cell_measurement_temperature 295(2)
_cell_measurement_theta_max 27.49
_cell_measurement_theta_min 2.34
_cell_volume 3527.9(6)
_computing_cell_refinement 'Bruker SMART'
_computing_data_collection 'Bruker SMART'
_computing_data_reduction 'Bruker SHELXTL'
_computing_molecular_graphics 'Bruker SHELXTL'
_computing_publication_material 'Bruker SHELXTL'
_computing_structure_refinement 'SHELXL-97 (Sheldrick, 1997)'
_computing_structure_solution 'SHELXS-97 (Sheldrick, 1990)'
_diffrn_ambient_temperature 295(2)
_diffrn_measured_fraction_theta_full 0.998
_diffrn_measured_fraction_theta_max 0.998
_diffrn_measurement_device_type 'Smart Apex II CCD'
_diffrn_measurement_method 'omega scans'
_diffrn_radiation_monochromator graphite
_diffrn_radiation_source 'fine-focus sealed tube'
_diffrn_radiation_type MoK\a
_diffrn_radiation_wavelength 0.71073
_diffrn_reflns_av_R_equivalents 0.0398
_diffrn_reflns_av_sigmaI/netI 0.0488
_diffrn_reflns_limit_h_max 34
_diffrn_reflns_limit_h_min -34
_diffrn_reflns_limit_k_max 7
_diffrn_reflns_limit_k_min -11
_diffrn_reflns_limit_l_max 21
_diffrn_reflns_limit_l_min -19
_diffrn_reflns_number 9134
_diffrn_reflns_theta_full 26.00
_diffrn_reflns_theta_max 26.00
_diffrn_reflns_theta_min 2.34
_diffrn_standards_decay_% 0
_diffrn_standards_interval_count 0
_diffrn_standards_interval_time 0
_diffrn_standards_number 0
_exptl_absorpt_coefficient_mu 3.802
_exptl_absorpt_correction_T_max 0.8848
_exptl_absorpt_correction_T_min 0.5168
_exptl_absorpt_correction_type empirical
_exptl_absorpt_process_details sadabs
_exptl_crystal_colour colorless
_exptl_crystal_density_diffrn 2.147
_exptl_crystal_density_method 'not measured'
_exptl_crystal_description plate
_exptl_crystal_F_000 2240
_exptl_crystal_size_max 0.20
_exptl_crystal_size_mid 0.17
_exptl_crystal_size_min 0.03
_refine_diff_density_max 0.638
_refine_diff_density_min -0.849
_refine_diff_density_rms 0.137
_refine_ls_extinction_method none
_refine_ls_goodness_of_fit_ref 1.001
_refine_ls_hydrogen_treatment constr
_refine_ls_matrix_type full
_refine_ls_number_parameters 244
_refine_ls_number_reflns 3452
_refine_ls_number_restraints 0
_refine_ls_restrained_S_all 1.001
_refine_ls_R_factor_all 0.0409
_refine_ls_R_factor_gt 0.0290
_refine_ls_shift/su_max 0.002
_refine_ls_shift/su_mean 0.000
_refine_ls_structure_factor_coef Fsqd
_refine_ls_weighting_details 'calc w=1/[\s^2^(Fo^2^)+(0.0294P)^2^+0.0000P] where P=(Fo^2^+2Fc^2^)/3'
_refine_ls_weighting_scheme calc
_refine_ls_wR_factor_gt 0.0612
_refine_ls_wR_factor_ref 0.0664
_reflns_number_gt 2835
_reflns_number_total 3452
_reflns_threshold_expression >2sigma(I)
_cod_data_source_file c0dt01781g.txt
_cod_data_source_block szg97
_cod_depositor_comments
;
The following automatic conversions were performed:
'_symmetry_cell_setting' value 'Monoclinic' changed to 'monoclinic'
according to '/home/saulius/struct/CIF-dictionaries/cif_core.dic'
dictionary named 'cif_core.dic' version 2.4.1 from 2010-06-29.

Automatic conversion script
Id: cif_fix_enum 1555 2011-01-17 13:19:09Z saulius 
;
_cod_original_sg_symbol_H-M C2/c
_cod_database_code 7015623

loop_
_symmetry_equiv_pos_as_xyz
'x, y, z'
'-x, y, -z+1/2'
'x+1/2, y+1/2, z'
'-x+1/2, y+1/2, -z+1/2'
'-x, -y, -z'
'x, -y, z-1/2'
'-x+1/2, -y+1/2, -z'
'x+1/2, -y+1/2, z-1/2'

loop_
_atom_site_label
_atom_site_type_symbol
_atom_site_fract_x
_atom_site_fract_y
_atom_site_fract_z
_atom_site_U_iso_or_equiv
_atom_site_adp_type
_atom_site_occupancy
_atom_site_symmetry_multiplicity
_atom_site_calc_flag
_atom_site_refinement_flags
_atom_site_disorder_assembly
_atom_site_disorder_group
Eu1 Eu 0.247646(10) 0.63889(2) 0.619041(15) 0.01606(8) Uani 1 1 d . . .
P1 P 0.37353(5) 0.74473(13) 0.62457(8) 0.0189(3) Uani 1 1 d . . .
P2 P 0.26804(5) 1.04507(13) 0.56955(8) 0.0175(3) Uani 1 1 d . . .
O1 O 0.33888(14) 0.6516(3) 0.6460(2) 0.0238(7) Uani 1 1 d . . .
O2 O 0.34085(14) 0.8292(3) 0.5318(2) 0.0224(7) Uani 1 1 d . . .
O3 O 0.42458(15) 0.6519(4) 0.6384(2) 0.0313(8) Uani 1 1 d . . .
H3A H 0.4242 0.6638 0.5900 0.047 Uiso 1 1 d R . .
O4 O 0.25432(14) 0.8916(3) 0.5830(2) 0.0245(7) Uani 1 1 d . . .
O5 O 0.26168(14) 1.0740(3) 0.4781(2) 0.0233(7) Uani 1 1 d . . .
O6 O 0.23016(15) 1.1607(3) 0.5793(2) 0.0246(7) Uani 1 1 d . . .
H6A H 0.2317 1.2452 0.5598 0.037 Uiso 1 1 d R . .
O7 O 0.30799(14) 0.7775(3) 0.7713(2) 0.0237(7) Uani 1 1 d . . .
O8 O 0.30833(14) 0.9610(4) 0.8594(2) 0.0245(7) Uani 1 1 d . . .
O9 O 0.18993(15) 0.7708(4) 0.6632(2) 0.0285(8) Uani 1 1 d . . .
O10 O 0.19172(14) 0.9492(4) 0.7558(2) 0.0269(8) Uani 1 1 d . . .
O1W O 0.4305(2) 0.6746(5) 0.4975(3) 0.0661(14) Uani 1 1 d . . .
H1WA H 0.4589 0.6500 0.4953 0.099 Uiso 1 1 d R . .
H1WB H 0.4032 0.7161 0.4454 0.099 Uiso 1 1 d R . .
O2W O 0.0749(2) 0.1067(5) 0.6055(3) 0.0771(15) Uani 1 1 d . . .
H2WA H 0.0512 0.0622 0.6126 0.116 Uiso 1 1 d R . .
H2WB H 0.0953 0.1692 0.6501 0.116 Uiso 1 1 d R . .
N1 N 0.37905(17) 0.9684(4) 0.7436(3) 0.0214(9) Uani 1 1 d . . .
H1A H 0.3524 0.9044 0.7388 0.026 Uiso 1 1 d R . .
C1 C 0.4150(2) 0.8770(5) 0.7233(3) 0.0249(11) Uani 1 1 d . . .
H1B H 0.4352 0.9445 0.7094 0.030 Uiso 1 1 d R . .
H1C H 0.4448 0.8247 0.7806 0.030 Uiso 1 1 d R . .
C2 C 0.3435(2) 1.0893(5) 0.6708(4) 0.0282(11) Uani 1 1 d . . .
H2A H 0.3414 1.1711 0.7034 0.034 Uiso 1 1 d R . .
H2B H 0.3652 1.1220 0.6477 0.034 Uiso 1 1 d R . .
C3 C 0.4175(2) 1.0299(6) 0.8453(3) 0.0305(12) Uani 1 1 d . . .
H3B H 0.3931 1.0855 0.8563 0.037 Uiso 1 1 d R . .
H3C H 0.4342 0.9482 0.8891 0.037 Uiso 1 1 d R . .
C4 C 0.4680(2) 1.1227(5) 0.8655(3) 0.0237(11) Uani 1 1 d . . .
C5 C 0.5242(2) 1.0623(6) 0.9143(3) 0.0319(12) Uani 1 1 d . . .
H5 H 0.5305 0.9633 0.9347 0.038 Uiso 1 1 calc R . .
C6 C 0.5708(2) 1.1470(7) 0.9331(4) 0.0381(14) Uani 1 1 d . . .
H6 H 0.6082 1.1052 0.9662 0.046 Uiso 1 1 calc R . .
C7 C 0.5618(2) 1.2931(7) 0.9031(4) 0.0390(14) Uani 1 1 d . . .
H7 H 0.5931 1.3504 0.9158 0.047 Uiso 1 1 calc R . .
C8 C 0.5063(2) 1.3550(6) 0.8540(4) 0.0397(14) Uani 1 1 d . . .
H8 H 0.5003 1.4533 0.8324 0.048 Uiso 1 1 calc R . .
C9 C 0.4595(2) 1.2723(6) 0.8367(4) 0.0323(12) Uani 1 1 d . . .
H9 H 0.4226 1.3161 0.8060 0.039 Uiso 1 1 calc R . .
C10 C 0.2831(2) 0.8662(5) 0.7938(3) 0.0191(10) Uani 1 1 d . . .
C11 C 0.2156(2) 0.8609(5) 0.7319(3) 0.0205(10) Uani 1 1 d . . .

loop_
_atom_site_aniso_label
_atom_site_aniso_U_11
_atom_site_aniso_U_22
_atom_site_aniso_U_33
_atom_site_aniso_U_23
_atom_site_aniso_U_13
_atom_site_aniso_U_12
Eu1 0.02530(14) 0.01005(12) 0.01743(12) 0.00013(10) 0.01522(10) -0.00032(10)
P1 0.0238(7) 0.0164(6) 0.0196(6) 0.0000(5) 0.0146(5) 0.0026(5)
P2 0.0260(7) 0.0109(6) 0.0193(6) -0.0003(5) 0.0155(5) -0.0002(5)
O1 0.0295(19) 0.0195(18) 0.0300(18) 0.0030(15) 0.0219(16) 0.0001(15)
O2 0.0297(19) 0.0182(18) 0.0230(16) 0.0015(14) 0.0177(15) 0.0004(15)
O3 0.037(2) 0.036(2) 0.0318(18) 0.0060(17) 0.0263(17) 0.0122(17)
O4 0.0283(19) 0.0147(17) 0.0286(17) 0.0050(14) 0.0159(16) 0.0009(14)
O5 0.044(2) 0.0125(16) 0.0239(17) 0.0006(14) 0.0257(16) 0.0029(15)
O6 0.039(2) 0.0155(18) 0.0280(17) 0.0051(14) 0.0251(16) 0.0055(15)
O7 0.0322(19) 0.0221(18) 0.0244(17) 0.0005(14) 0.0210(16) 0.0069(15)
O8 0.0289(19) 0.0202(18) 0.0271(17) -0.0077(15) 0.0181(16) -0.0011(15)
O9 0.037(2) 0.0257(19) 0.0304(19) -0.0161(16) 0.0242(17) -0.0112(16)
O10 0.0316(19) 0.026(2) 0.0297(18) -0.0097(16) 0.0220(16) 0.0001(16)
O1W 0.101(4) 0.068(3) 0.071(3) 0.023(3) 0.074(3) 0.030(3)
O2W 0.068(3) 0.080(4) 0.073(3) -0.006(3) 0.036(3) -0.027(3)
N1 0.027(2) 0.019(2) 0.026(2) -0.0077(18) 0.0198(19) -0.0106(18)
C1 0.022(3) 0.032(3) 0.022(2) -0.001(2) 0.014(2) 0.001(2)
C2 0.026(3) 0.017(2) 0.037(3) -0.005(2) 0.017(2) -0.004(2)
C3 0.039(3) 0.034(3) 0.022(2) -0.009(2) 0.020(2) -0.006(3)
C4 0.026(3) 0.027(3) 0.019(2) -0.011(2) 0.014(2) -0.008(2)
C5 0.036(3) 0.034(3) 0.019(2) -0.002(2) 0.012(2) -0.001(3)
C6 0.022(3) 0.054(4) 0.033(3) -0.007(3) 0.014(2) 0.002(3)
C7 0.031(3) 0.042(4) 0.043(3) -0.009(3) 0.021(3) -0.011(3)
C8 0.039(3) 0.029(3) 0.047(3) -0.004(3) 0.023(3) -0.009(3)
C9 0.022(3) 0.032(3) 0.037(3) -0.011(3) 0.014(2) -0.005(2)
C10 0.026(2) 0.019(2) 0.017(2) 0.002(2) 0.015(2) -0.001(2)
C11 0.029(3) 0.016(2) 0.025(2) -0.001(2) 0.021(2) -0.004(2)

loop_
_atom_type_symbol
_atom_type_description
_atom_type_scat_dispersion_real
_atom_type_scat_dispersion_imag
_atom_type_scat_source
C C 0.0033 0.0016 'International Tables Vol C Tables 4.2.6.8 and 6.1.1.4'
H H 0.0000 0.0000 'International Tables Vol C Tables 4.2.6.8 and 6.1.1.4'
N N 0.0061 0.0033 'International Tables Vol C Tables 4.2.6.8 and 6.1.1.4'
O O 0.0106 0.0060 'International Tables Vol C Tables 4.2.6.8 and 6.1.1.4'
P P 0.1023 0.0942 'International Tables Vol C Tables 4.2.6.8 and 6.1.1.4'
Eu Eu -0.1578 3.6682 'International Tables Vol C Tables 4.2.6.8 and 6.1.1.4'

loop_
_geom_angle_atom_site_label_1
_geom_angle_atom_site_label_2
_geom_angle_atom_site_label_3
_geom_angle
_geom_angle_site_symmetry_1
_geom_angle_site_symmetry_3
_geom_angle_publ_flag
O2 Eu1 O1 122.63(10) 7_566 . ?
O2 Eu1 O4 77.75(11) 7_566 . ?
O1 Eu1 O4 75.82(11) . . ?
O2 Eu1 O8 83.75(11) 7_566 4_546 ?
O1 Eu1 O8 138.29(10) . 4_546 ?
O4 Eu1 O8 145.45(11) . 4_546 ?
O2 Eu1 O5 73.55(11) 7_566 7_566 ?
O1 Eu1 O5 80.11(11) . 7_566 ?
O4 Eu1 O5 123.20(10) . 7_566 ?
O8 Eu1 O5 77.66(10) 4_546 7_566 ?
O2 Eu1 O7 137.84(10) 7_566 . ?
O1 Eu1 O7 77.55(10) . . ?
O4 Eu1 O7 72.11(10) . . ?
O8 Eu1 O7 105.16(10) 4_546 . ?
O5 Eu1 O7 148.37(10) 7_566 . ?
O2 Eu1 O10 142.54(11) 7_566 4_546 ?
O1 Eu1 O10 75.64(10) . 4_546 ?
O4 Eu1 O10 139.48(11) . 4_546 ?
O8 Eu1 O10 65.74(11) 4_546 4_546 ?
O5 Eu1 O10 78.88(10) 7_566 4_546 ?
O7 Eu1 O10 74.10(11) . 4_546 ?
O2 Eu1 O9 79.93(11) 7_566 . ?
O1 Eu1 O9 140.21(11) . . ?
O4 Eu1 O9 78.49(11) . . ?
O8 Eu1 O9 69.63(11) 4_546 . ?
O5 Eu1 O9 139.68(11) 7_566 . ?
O7 Eu1 O9 65.85(10) . . ?
O10 Eu1 O9 107.10(11) 4_546 . ?
O2 Eu1 C10 102.13(11) 7_566 4_546 ?
O1 Eu1 C10 120.95(11) . 4_546 ?
O4 Eu1 C10 156.78(11) . 4_546 ?
O8 Eu1 C10 19.20(11) 4_546 4_546 ?
O5 Eu1 C10 77.92(10) 7_566 4_546 ?
O7 Eu1 C10 94.76(11) . 4_546 ?
O10 Eu1 C10 46.65(11) 4_546 4_546 ?
O9 Eu1 C10 78.64(11) . 4_546 ?
O2 Eu1 P2 62.92(8) 7_566 7_566 ?
O1 Eu1 P2 73.42(8) . 7_566 ?
O4 Eu1 P2 100.80(8) . 7_566 ?
O8 Eu1 P2 96.25(8) 4_546 7_566 ?
O5 Eu1 P2 22.46(7) 7_566 7_566 ?
O7 Eu1 P2 150.97(7) . 7_566 ?
O10 Eu1 P2 97.94(8) 4_546 7_566 ?
O9 Eu1 P2 141.76(8) . 7_566 ?
C10 Eu1 P2 99.63(8) 4_546 7_566 ?
O1 P1 O2 118.24(19) . . ?
O1 P1 O3 110.60(18) . . ?
O2 P1 O3 110.84(18) . . ?
O1 P1 C1 106.0(2) . . ?
O2 P1 C1 109.0(2) . . ?
O3 P1 C1 100.5(2) . . ?
O4 P2 O5 116.53(18) . . ?
O4 P2 O6 109.39(18) . . ?
O5 P2 O6 109.90(17) . . ?
O4 P2 C2 108.3(2) . . ?
O5 P2 C2 108.3(2) . . ?
O6 P2 C2 103.6(2) . . ?
O4 P2 Eu1 79.16(13) . 7_566 ?
O5 P2 Eu1 38.32(12) . 7_566 ?
O6 P2 Eu1 134.99(13) . 7_566 ?
C2 P2 Eu1 115.63(17) . 7_566 ?
P1 O1 Eu1 142.11(19) . . ?
P1 O2 Eu1 146.57(19) . 7_566 ?
P1 O3 H3A 108.7 . . ?
P2 O4 Eu1 171.5(2) . . ?
P2 O5 Eu1 119.22(17) . 7_566 ?
P2 O6 H6A 110.2 . . ?
C10 O7 Eu1 119.3(3) . . ?
C10 O8 Eu1 121.0(3) . 4_556 ?
C11 O9 Eu1 119.1(3) . . ?
C11 O10 Eu1 119.5(3) . 4_556 ?
H1WA O1W H1WB 110.4 . . ?
H2WA O2W H2WB 109.9 . . ?
C1 N1 C2 113.6(3) . . ?
C1 N1 C3 110.7(4) . . ?
C2 N1 C3 112.0(4) . . ?
C1 N1 H1A 106.1 . . ?
C2 N1 H1A 105.7 . . ?
C3 N1 H1A 108.2 . . ?
N1 C1 P1 115.3(3) . . ?
N1 C1 H1B 107.9 . . ?
P1 C1 H1B 108.5 . . ?
N1 C1 H1C 108.7 . . ?
P1 C1 H1C 109.6 . . ?
H1B C1 H1C 106.4 . . ?
N1 C2 P2 117.9(3) . . ?
N1 C2 H2A 107.3 . . ?
P2 C2 H2A 106.8 . . ?
N1 C2 H2B 107.3 . . ?
P2 C2 H2B 109.7 . . ?
H2A C2 H2B 107.5 . . ?
C4 C3 N1 113.0(4) . . ?
C4 C3 H3B 111.5 . . ?
N1 C3 H3B 108.5 . . ?
C4 C3 H3C 106.7 . . ?
N1 C3 H3C 108.8 . . ?
H3B C3 H3C 108.1 . . ?
C5 C4 C9 118.7(5) . . ?
C5 C4 C3 120.7(5) . . ?
C9 C4 C3 120.5(5) . . ?
C6 C5 C4 121.0(5) . . ?
C6 C5 H5 119.5 . . ?
C4 C5 H5 119.5 . . ?
C7 C6 C5 119.9(5) . . ?
C7 C6 H6 120.1 . . ?
C5 C6 H6 120.1 . . ?
C6 C7 C8 120.0(5) . . ?
C6 C7 H7 120.0 . . ?
C8 C7 H7 120.0 . . ?
C7 C8 C9 120.6(5) . . ?
C7 C8 H8 119.7 . . ?
C9 C8 H8 119.7 . . ?
C8 C9 C4 119.7(5) . . ?
C8 C9 H9 120.2 . . ?
C4 C9 H9 120.2 . . ?
O8 C10 O7 125.9(4) . . ?
O8 C10 C11 117.1(4) . . ?
O7 C10 C11 116.9(4) . . ?
O8 C10 Eu1 39.8(2) . 4_556 ?
O7 C10 Eu1 164.9(3) . 4_556 ?
C11 C10 Eu1 77.4(2) . 4_556 ?
O9 C11 O10 126.6(4) . . ?
O9 C11 C10 117.4(4) . . ?
O10 C11 C10 116.0(4) . . ?

loop_
_geom_bond_atom_site_label_1
_geom_bond_atom_site_label_2
_geom_bond_distance
_geom_bond_site_symmetry_2
_geom_bond_publ_flag
Eu1 O2 2.324(3) 7_566 ?
Eu1 O1 2.336(3) . ?
Eu1 O4 2.380(3) . ?
Eu1 O8 2.426(3) 4_546 ?
Eu1 O5 2.451(3) 7_566 ?
Eu1 O7 2.463(3) . ?
Eu1 O10 2.469(3) 4_546 ?
Eu1 O9 2.478(3) . ?
Eu1 C10 3.249(4) 4_546 ?
Eu1 P2 3.4507(12) 7_566 ?
P1 O1 1.492(3) . ?
P1 O2 1.498(3) . ?
P1 O3 1.555(3) . ?
P1 C1 1.821(5) . ?
P2 O4 1.481(3) . ?
P2 O5 1.511(3) . ?
P2 O6 1.569(3) . ?
P2 C2 1.825(5) . ?
P2 Eu1 3.4507(12) 7_566 ?
O2 Eu1 2.324(3) 7_566 ?
O3 H3A 0.8423 . ?
O5 Eu1 2.451(3) 7_566 ?
O6 H6A 0.8396 . ?
O7 C10 1.267(5) . ?
O8 C10 1.247(5) . ?
O8 Eu1 2.426(3) 4_556 ?
O9 C11 1.252(5) . ?
O10 C11 1.260(5) . ?
O10 Eu1 2.469(3) 4_556 ?
O1W H1WA 0.8542 . ?
O1W H1WB 0.8489 . ?
O2W H2WA 0.8508 . ?
O2W H2WB 0.8447 . ?
N1 C1 1.502(6) . ?
N1 C2 1.504(6) . ?
N1 C3 1.523(5) . ?
N1 H1A 0.9098 . ?
C1 H1B 0.9558 . ?
C1 H1C 0.9580 . ?
C2 H2A 0.9493 . ?
C2 H2B 0.9585 . ?
C3 C4 1.503(7) . ?
C3 H3B 0.9587 . ?
C3 H3C 0.9510 . ?
C4 C5 1.389(7) . ?
C4 C9 1.397(7) . ?
C5 C6 1.379(7) . ?
C5 H5 0.9300 . ?
C6 C7 1.372(8) . ?
C6 H6 0.9300 . ?
C7 C8 1.380(8) . ?
C7 H7 0.9300 . ?
C8 C9 1.382(7) . ?
C8 H8 0.9300 . ?
C9 H9 0.9300 . ?
C10 C11 1.536(7) . ?
C10 Eu1 3.249(4) 4_556 ?
